data_7240536
loop_
_publ_author_name
'Szafra\'nski, Marek'
'Jarek, Marcin'

_publ_section_title
;
 Thermodynamic pathway between the non-polar and ferroelectric polymorphs
 of guanidinium ethoxysulfonate
;
_journal_name_full CrystEngComm
_journal_paper_doi 10.1039/D0CE00565G
_journal_year 2020
_chemical_formula_moiety 'C2 H5 O4 S, C H6 N3'
_chemical_formula_sum 'C3 H11 N3 O4 S'
_chemical_formula_weight 185.21
_chemical_name_common 'guanidinium ethoxysulfonate'
_chemical_name_systematic 'guanidinium ethoxysulfonate'
_space_group_crystal_system triclinic
_space_group_IT_number 1
_space_group_name_Hall 'P 1'
_space_group_name_H-M_alt 'P 1'
_atom_sites_solution_hydrogens geom
_atom_sites_solution_primary direct
_atom_sites_solution_secondary difmap
_audit_creation_date 2020-03-31
_audit_creation_method
;
Olex2 1.2
(compiled 2016.02.19 svn.r3266 for OlexSys, GUI svn.r5155)
;
_audit_update_record
;
2020-05-11 deposited with the CCDC.	2020-05-14 downloaded from the CCDC.
;
_cell_angle_alpha 77.442(2)
_cell_angle_beta 79.666(2)
_cell_angle_gamma 88.939(2)
_cell_formula_units_Z 8
_cell_length_a 7.8970(2)
_cell_length_b 14.3744(3)
_cell_length_c 15.1386(3)
_cell_measurement_reflns_used 10536
_cell_measurement_temperature 300.0(1)
_cell_measurement_theta_max 28.5385
_cell_measurement_theta_min 2.2218
_cell_volume 1649.76(7)
_computing_cell_refinement CrysAlisRED
_computing_data_collection CrysAlisCCD
_computing_data_reduction CrysAlisRED
_computing_molecular_graphics 'Olex2 (Dolomanov et al., 2009)'
_computing_publication_material 'Olex2 (Dolomanov et al., 2009)'
_computing_structure_refinement 'ShelXL (Sheldrick, 2015)'
_computing_structure_solution 'SHELXS-97 (Sheldrick, 1990)'
_diffrn_ambient_temperature 300.0(1)
_diffrn_measured_fraction_theta_full 0.999
_diffrn_measured_fraction_theta_max 0.899
_diffrn_measurement_device_type 'Xcalibur, Atlas, Gemini ultra'
_diffrn_measurement_method 'phi and omega scans'
_diffrn_radiation_monochromator graphite
_diffrn_radiation_type MoK\a
_diffrn_radiation_wavelength 0.71073
_diffrn_reflns_av_R_equivalents 0.0182
_diffrn_reflns_av_unetI/netI 0.0276
_diffrn_reflns_Laue_measured_fraction_full 0.999
_diffrn_reflns_Laue_measured_fraction_max 0.899
_diffrn_reflns_limit_h_max 10
_diffrn_reflns_limit_h_min -10
_diffrn_reflns_limit_k_max 18
_diffrn_reflns_limit_k_min -18
_diffrn_reflns_limit_l_max 19
_diffrn_reflns_limit_l_min -20
_diffrn_reflns_number 21720
_diffrn_reflns_point_group_measured_fraction_full 0.999
_diffrn_reflns_point_group_measured_fraction_max 0.899
_diffrn_reflns_theta_full 25.242
_diffrn_reflns_theta_max 28.601
_diffrn_reflns_theta_min 2.226
_diffrn_source 'Enhance (Mo) X-ray Source'
_exptl_absorpt_coefficient_mu 0.370
_exptl_absorpt_correction_T_max 1.00000
_exptl_absorpt_correction_T_min 0.93389
_exptl_absorpt_correction_type multi-scan
_exptl_absorpt_process_details
;
CrysAlisPro, Agilent Technologies,
Version 1.171.35.15 (release 03-08-2011 CrysAlis171 .NET)
(compiled Aug  3 2011,13:03:54)
Empirical absorption correction using spherical harmonics,
 implemented in SCALE3 ABSPACK scaling algorithm.
The crystal was grown in a glass capillary in the high-temperature phase at 320K and 
then the data were collected at 300K. At this temperature the highly disordered structure results 
in low intensity of the large-angle reflections. Hence the reduced completness of
the data.
;
_exptl_crystal_colour colourless
_exptl_crystal_density_diffrn 1.491
_exptl_crystal_density_meas ?
_exptl_crystal_description prism
_exptl_crystal_F_000 784
_exptl_crystal_size_max 0.50
_exptl_crystal_size_mid 0.37
_exptl_crystal_size_min 0.30
_refine_diff_density_max 1.259
_refine_diff_density_min -0.424
_refine_diff_density_rms 0.070
_refine_ls_abs_structure_details
;
 Refined as an inversion twin.
;
_refine_ls_abs_structure_Flack 0.41(13)
_refine_ls_extinction_method none
_refine_ls_goodness_of_fit_ref 1.029
_refine_ls_hydrogen_treatment constr
_refine_ls_matrix_type full
_refine_ls_number_parameters 761
_refine_ls_number_reflns 13981
_refine_ls_number_restraints 3
_refine_ls_restrained_S_all 1.029
_refine_ls_R_factor_all 0.0777
_refine_ls_R_factor_gt 0.0618
_refine_ls_shift/su_max 0.000
_refine_ls_shift/su_mean 0.000
_refine_ls_structure_factor_coef Fsqd
_refine_ls_weighting_details 'w=1/[\s^2^(Fo^2^)+(0.1110P)^2^+1.0062P] where P=(Fo^2^+2Fc^2^)/3'
_refine_ls_weighting_scheme calc
_refine_ls_wR_factor_gt 0.1709
_refine_ls_wR_factor_ref 0.1914
_reflns_Friedel_coverage 1.000
_reflns_Friedel_fraction_full 0.999
_reflns_Friedel_fraction_max 0.899
_reflns_number_gt 11105
_reflns_number_total 13981
_reflns_threshold_expression 'I > 2\s(I)'
_cod_data_source_file d0ce00565g2.cif
_cod_data_source_block ges_300
_cod_depositor_comments
;
The following automatic conversions were performed:

data item '_exptl_crystal_density_meas' value 'not measured' was
changed to '?' -- the value is perceived as not measured.

Automatic conversion script
Id: cif_fix_values 7556 2019-12-06 15:28:31Z antanas 
;
_cod_database_code 7240536
_shelx_space_group_comment
;
The symmetry employed for this shelxl refinement is uniquely defined
by the following loop, which should always be used as a source of
symmetry information in preference to the above space-group names.
They are only intended as comments.
;
_refine_comments
;
 The structure is highly disordered. In the refinenent procedure to keep the refinement stable 
 some of the atoms were left in the single sites, although they showed the substantially 
 elongated thermal elipsoids. This is the reason of the level B alerts in the Checkcif report 
 for atoms O32 and O41. The sulphur atoms have a central position in SO4 groups, 
 and hence their thermal parameters are much smaller than those of the oxygen atoms. 
 The level B alerts in the Checkcif raport indicate that atoms S2, S3 and S4 have their Ueq 
 low when compared to neighbors. But in fact, also the atoms S1 and S5-S8 exhibit 
 nearly isotropic vibrations of small amplitude. 
 The disordered carbon atoms in the ethoxysulfonate groups are responsible for lower 
 precision of C-C bonds (level B alert).
;
_olex2_refinement_description
;
1. Twinned data refinement
 Scales: 0.59(13) 0.41(13)
2. Fixed Uiso
 At 1.2 times of:
  All C(H,H) groups, All N(H,H) groups
 At 1.5 times of:
  All C(H,H,H) groups
3. Uiso/Uaniso restraints and constraints
Uiso(O14A) = Uiso(O14B)
Uiso(O54A) = Uiso(O54B)
Uiso(C51A) = Uiso(C51B)
Uiso(O64A) = Uiso(O64B)
Uiso(C61A) = Uiso(C61B)
Uiso(C41A) = Uiso(C41B)
Uiso(C42A) = Uiso(C42B)
Uiso(O81A) = Uiso(O81B)
Uiso(O83A) = Uiso(O83B)
Uiso(C81A) = Uiso(C81B)
Uiso(C32A) = Uiso(C32B)
Uiso(C52A) = Uiso(C52B)
Uiso(C62A) = Uiso(C62B)
Uiso(C72A) = Uiso(C72B)
Uiso(C82A) = Uiso(C82B)
4. Others
 Fixed Sof: O14A(0.5) O14B(0.5) C32A(0.5) H32A(0.5) H32B(0.5) H32C(0.5)
 C31A(0.5) H31A(0.5) H31B(0.5) C32B(0.5) H32D(0.5) H32E(0.5) H32F(0.5)
 C31B(0.5) H31C(0.5) H31D(0.5) C42A(0.5) H42A(0.5) H42B(0.5) H42C(0.5)
 C41A(0.5) H41A(0.5) H41B(0.5) C42B(0.5) H42D(0.5) H42E(0.5) H42F(0.5)
 C41B(0.5) H42G(0.5) H42H(0.5) C52A(0.5) H52A(0.5) H52B(0.5) H52C(0.5)
 O54A(0.5) C51A(0.5) H51A(0.5) H51B(0.5) C52B(0.5) H52D(0.5) H52E(0.5)
 H52F(0.5) O54B(0.5) C51B(0.5) H52G(0.5) H52H(0.5) C62A(0.5) H62A(0.5)
 H62B(0.5) H62C(0.5) O64A(0.5) C61A(0.5) H61A(0.5) H61B(0.5) C62B(0.5)
 H62D(0.5) H62E(0.5) H62F(0.5) O64B(0.5) C61B(0.5) H61C(0.5) H61D(0.5)
 O74A(0.5) C71A(0.5) H71A(0.5) H71B(0.5) C72A(0.5) H72A(0.5) H72B(0.5)
 H72C(0.5) O74B(0.5) C71B(0.5) H71C(0.5) H71D(0.5) C72B(0.5) H72D(0.5)
 H72E(0.5) H72F(0.5) C82A(0.5) H82A(0.5) H82B(0.5) H82C(0.5) O81A(0.5)
 O83A(0.5) C81A(0.5) H81A(0.5) H81B(0.5) C82B(0.5) H82D(0.5) H82E(0.5)
 H82F(0.5) O81B(0.5) O83B(0.5) C81B(0.5) H81C(0.5) H81D(0.5)
5.a Secondary CH2 refined with riding coordinates:
 C11(H11A,H11B), C21(H21A,H21B), C31A(H31A,H31B), C31B(H31C,H31D), C41A(H41A,
 H41B), C41B(H42G,H42H), C51A(H51A,H51B), C51B(H52G,H52H), C61A(H61A,H61B),
 C61B(H61C,H61D), C71A(H71A,H71B), C71B(H71C,H71D), C81A(H81A,H81B), C81B(H81C,
 H81D)
5.b X=CH2 refined with riding coordinates:
 N15(H15A,H15B), N16(H16A,H16B), N17(H17A,H17B), N25(H25A,H25B), N26(H26A,
 H26B), N27(H27A,H27B), N35(H35A,H35B), N36(H36A,H36B), N37(H37A,H37B),
 N45(H45A,H45B), N46(H46A,H46B), N47(H47A,H47B), N55(H55A,H55B), N56(H56A,H56B),
  N57(H57A,H57B), N65(H65A,H65B), N66(H66A,H66B), N67(H67A,H67B), N75(H75A,
 H75B), N76(H76A,H76B), N77(H77A,H77B), N85(H85A,H85B), N86(H86A,H86B),
 N87(H87A,H87B)
5.c Idealised Me refined with riding coordinates:
 C12(H12A,H12B,H12C), C22(H22A,H22B,H22C), C32A(H32A,H32B,H32C), C32B(H32D,
 H32E,H32F), C42A(H42A,H42B,H42C), C42B(H42D,H42E,H42F), C52A(H52A,H52B,H52C),
 C52B(H52D,H52E,H52F), C62A(H62A,H62B,H62C), C62B(H62D,H62E,H62F), C72A(H72A,
 H72B,H72C), C72B(H72D,H72E,H72F), C82A(H82A,H82B,H82C), C82B(H82D,H82E,H82F)
;
_shelx_shelxl_version_number 2016/4
_olex2_submission_special_instructions 'No special instructions were received'

loop_
_space_group_symop_operation_xyz
'x, y, z'

loop_
_atom_site_label
_atom_site_type_symbol
_atom_site_fract_x
_atom_site_fract_y
_atom_site_fract_z
_atom_site_U_iso_or_equiv
_atom_site_adp_type
_atom_site_occupancy
_atom_site_site_symmetry_order
_atom_site_calc_flag
_atom_site_refinement_flags_posn
_atom_site_refinement_flags_adp
_atom_site_refinement_flags_occupancy
_atom_site_disorder_assembly
_atom_site_disorder_group
S1 S 0.5453(2) 0.47051(13) 0.02859(14) 0.0430(5) Uani 1 1 d . . . . .
O11 O 0.5624(10) 0.3974(5) -0.0232(6) 0.072(2) Uani 1 1 d . . . . .
O12 O 0.6629(11) 0.4663(8) 0.0883(7) 0.098(3) Uani 1 1 d . . . . .
O13 O 0.3748(10) 0.4835(7) 0.0707(7) 0.091(3) Uani 1 1 d . . . . .
O14A O 0.6457(13) 0.5637(7) -0.0369(7) 0.0447(13) Uiso 0.5 1 d . . P A 1
O14B O 0.5107(11) 0.5678(6) -0.0415(6) 0.0447(13) Uiso 0.5 1 d . . P A 2
C11 C 0.595(2) 0.6081(10) -0.1216(10) 0.123(6) Uani 1 1 d . . . A 2
H11A H 0.539289 0.586989 -0.166060 0.147 Uiso 1 1 calc R . . A 2
H11B H 0.708241 0.579905 -0.126251 0.147 Uiso 1 1 calc R . . A 2
C12 C 0.623(2) 0.7028(8) -0.1525(7) 0.109(5) Uani 1 1 d . . . . .
H12A H 0.596796 0.733941 -0.101804 0.163 Uiso 1 1 calc R . . A .
H12B H 0.549542 0.726637 -0.196357 0.163 Uiso 1 1 calc R . . A .
H12C H 0.740866 0.715256 -0.181448 0.163 Uiso 1 1 calc R . . A .
S2 S 0.4858(3) 0.78207(15) 0.14976(15) 0.0475(5) Uani 1 1 d . . . . .
O21 O 0.5159(10) 0.6923(5) 0.1289(7) 0.082(3) Uani 1 1 d . . . . .
O22 O 0.5792(14) 0.8571(7) 0.0844(6) 0.099(3) Uani 1 1 d . . . . .
O23 O 0.3166(13) 0.7995(8) 0.1779(9) 0.131(5) Uani 1 1 d . . . . .
O24 O 0.5318(13) 0.7893(9) 0.2426(6) 0.115(3) Uani 1 1 d . . . . .
C22 C 0.725(3) 0.7897(14) 0.3477(11) 0.152(8) Uani 1 1 d . . . . .
H22A H 0.621482 0.776507 0.393214 0.228 Uiso 1 1 calc R . . . .
H22B H 0.765750 0.853223 0.343589 0.228 Uiso 1 1 calc R . . . .
H22C H 0.810913 0.744909 0.364861 0.228 Uiso 1 1 calc R . . . .
C21 C 0.6880(16) 0.7815(14) 0.2596(9) 0.123(5) Uani 1 1 d . . . . .
H21A H 0.758613 0.829388 0.213253 0.148 Uiso 1 1 calc R . . . .
H21B H 0.728717 0.719925 0.249562 0.148 Uiso 1 1 calc R . . . .
S3 S 0.7187(3) 0.14514(16) 0.51049(15) 0.0490(5) Uani 1 1 d . . . . .
O31 O 0.7952(14) 0.2354(7) 0.4795(8) 0.112(4) Uani 1 1 d . . . . .
O32 O 0.6966(14) 0.1259(9) 0.4162(6) 0.122(4) Uani 1 1 d . . . . .
O33 O 0.8335(14) 0.0774(8) 0.5437(6) 0.111(4) Uani 1 1 d . . . . .
O34 O 0.5548(10) 0.1412(6) 0.5723(6) 0.073(2) Uani 1 1 d . . . . .
C32A C 0.510(3) 0.071(2) 0.3294(17) 0.088(5) Uiso 0.5 1 d . . P B 1
H32A H 0.409154 0.103596 0.350748 0.132 Uiso 0.5 1 calc R . P B 1
H32B H 0.477870 0.011031 0.318806 0.132 Uiso 0.5 1 calc R . P B 1
H32C H 0.571882 0.109392 0.273168 0.132 Uiso 0.5 1 calc R . P B 1
C31A C 0.615(3) 0.0556(15) 0.3953(15) 0.082(6) Uiso 0.5 1 d . . P B 1
H31A H 0.545218 0.021763 0.452190 0.098 Uiso 0.5 1 calc R . P B 1
H31B H 0.702936 0.011900 0.377132 0.098 Uiso 0.5 1 calc R . P B 1
C32B C 0.586(3) 0.057(2) 0.3124(17) 0.088(5) Uiso 0.5 1 d . . P B 2
H32D H 0.688399 0.090748 0.276847 0.132 Uiso 0.5 1 calc R . P B 2
H32E H 0.494820 0.068162 0.277147 0.132 Uiso 0.5 1 calc R . P B 2
H32F H 0.607255 -0.009591 0.327667 0.132 Uiso 0.5 1 calc R . P B 2
C31B C 0.532(3) 0.0948(16) 0.4026(13) 0.068(4) Uiso 0.5 1 d . . P B 2
H31C H 0.452936 0.147219 0.394439 0.082 Uiso 0.5 1 calc R . P B 2
H31D H 0.479588 0.044480 0.453447 0.082 Uiso 0.5 1 calc R . P B 2
S4 S 0.6615(3) 0.43323(17) 0.67989(15) 0.0493(5) Uani 1 1 d . . . . .
O42 O 0.5010(11) 0.4730(8) 0.7094(8) 0.108(4) Uani 1 1 d . . . . .
O43 O 0.7959(10) 0.4834(8) 0.6949(11) 0.158(6) Uani 1 1 d . . . . .
O44 O 0.6711(11) 0.3922(7) 0.6007(5) 0.085(2) Uani 1 1 d . . . . .
O41 O 0.7056(16) 0.3491(7) 0.7581(7) 0.123(3) Uani 1 1 d . . . . .
C42A C 0.638(4) 0.2036(19) 0.8607(19) 0.094(4) Uiso 0.5 1 d . . P C 1
H42A H 0.671545 0.220688 0.913133 0.140 Uiso 0.5 1 calc R . P C 1
H42B H 0.732558 0.173268 0.829163 0.140 Uiso 0.5 1 calc R . P C 1
H42C H 0.540888 0.160384 0.880678 0.140 Uiso 0.5 1 calc R . P C 1
C41A C 0.600(2) 0.2767(13) 0.8076(13) 0.073(3) Uiso 0.5 1 d . . P C 1
H41A H 0.509112 0.305787 0.844248 0.087 Uiso 0.5 1 calc R . P C 1
H41B H 0.545585 0.253980 0.763282 0.087 Uiso 0.5 1 calc R . P C 1
C42B C 0.660(3) 0.1885(16) 0.7914(17) 0.094(4) Uiso 0.5 1 d . . P C 2
H42D H 0.765485 0.176199 0.814879 0.140 Uiso 0.5 1 calc R . P C 2
H42E H 0.650982 0.147377 0.750156 0.140 Uiso 0.5 1 calc R . P C 2
H42F H 0.564290 0.176534 0.841483 0.140 Uiso 0.5 1 calc R . P C 2
C41B C 0.660(2) 0.2552(15) 0.7582(15) 0.073(3) Uiso 0.5 1 d . . P C 2
H42G H 0.539836 0.262272 0.753148 0.087 Uiso 0.5 1 calc R . P C 2
H42H H 0.717733 0.250198 0.697204 0.087 Uiso 0.5 1 calc R . P C 2
S5 S 0.2897(3) 0.59702(14) 0.49336(15) 0.0471(5) Uani 1 1 d . . . . .
O51 O 0.2664(10) 0.6900(5) 0.5107(6) 0.078(2) Uani 1 1 d . . . . .
O52 O 0.1927(11) 0.5244(6) 0.5624(6) 0.084(3) Uani 1 1 d . . . . .
O53 O 0.4757(10) 0.5764(6) 0.4731(8) 0.092(3) Uani 1 1 d . . . . .
C52A C 0.026(4) 0.594(2) 0.307(2) 0.091(6) Uiso 0.5 1 d . . P D 1
H52A H 0.104020 0.638601 0.262083 0.136 Uiso 0.5 1 calc R . P D 1
H52B H -0.090526 0.612571 0.302295 0.136 Uiso 0.5 1 calc R . P D 1
H52C H 0.043321 0.531462 0.294920 0.136 Uiso 0.5 1 calc R . P D 1
O54A O 0.1615(13) 0.6360(7) 0.4162(7) 0.0587(17) Uiso 0.5 1 d . . P D 1
C51A C 0.053(4) 0.594(2) 0.389(2) 0.107(6) Uiso 0.5 1 d . . P D 1
H51A H -0.055954 0.612420 0.420701 0.128 Uiso 0.5 1 calc R . P D 1
H51B H 0.066022 0.527668 0.416201 0.128 Uiso 0.5 1 calc R . P D 1
C52B C 0.077(4) 0.575(2) 0.292(2) 0.091(6) Uiso 0.5 1 d . . P D 2
H52D H -0.044538 0.568280 0.315395 0.136 Uiso 0.5 1 calc R . P D 2
H52E H 0.113183 0.524580 0.260750 0.136 Uiso 0.5 1 calc R . P D 2
H52F H 0.102086 0.635323 0.250410 0.136 Uiso 0.5 1 calc R . P D 2
O54B O 0.2602(17) 0.5824(9) 0.3974(9) 0.0587(17) Uiso 0.5 1 d . . P D 2
C51B C 0.149(3) 0.570(2) 0.3519(19) 0.107(6) Uiso 0.5 1 d . . P D 2
H52G H 0.148548 0.500778 0.368420 0.128 Uiso 0.5 1 calc R . P D 2
H52H H 0.051303 0.586104 0.394421 0.128 Uiso 0.5 1 calc R . P D 2
S6 S 0.2309(2) 0.90707(13) 0.61519(14) 0.0421(5) Uani 1 1 d . . . . .
O61 O 0.2089(10) 0.9798(5) 0.6667(6) 0.070(2) Uani 1 1 d . . . . .
O62 O 0.4007(9) 0.8892(7) 0.5753(7) 0.096(3) Uani 1 1 d . . . . .
O63 O 0.1137(10) 0.9114(6) 0.5521(6) 0.078(2) Uani 1 1 d . . . . .
C62A C 0.161(4) 0.671(2) 0.776(2) 0.088(5) Uiso 0.5 1 d . . P E 1
H62A H 0.086283 0.663892 0.734804 0.132 Uiso 0.5 1 calc R . P E 1
H62B H 0.100776 0.651484 0.838637 0.132 Uiso 0.5 1 calc R . P E 1
H62C H 0.259727 0.631354 0.767448 0.132 Uiso 0.5 1 calc R . P E 1
O64A O 0.1736(19) 0.8030(10) 0.6752(10) 0.078(2) Uiso 0.5 1 d . . P E 1
C61A C 0.224(3) 0.7803(14) 0.7571(15) 0.067(3) Uiso 0.5 1 d . . P E 1
H61A H 0.162126 0.814367 0.801324 0.080 Uiso 0.5 1 calc R . P E 1
H61B H 0.347014 0.787676 0.752704 0.080 Uiso 0.5 1 calc R . P E 1
C62B C 0.125(3) 0.6921(18) 0.8183(18) 0.088(5) Uiso 0.5 1 d . . P E 2
H62D H 0.018579 0.658030 0.825767 0.132 Uiso 0.5 1 calc R . P E 2
H62E H 0.144540 0.699674 0.877229 0.132 Uiso 0.5 1 calc R . P E 2
H62F H 0.217972 0.656932 0.791600 0.132 Uiso 0.5 1 calc R . P E 2
O64B O 0.117(2) 0.8233(11) 0.6878(12) 0.078(2) Uiso 0.5 1 d . . P E 2
C61B C 0.119(3) 0.7807(14) 0.7612(14) 0.067(3) Uiso 0.5 1 d . . P E 2
H61C H 0.016181 0.804933 0.793810 0.080 Uiso 0.5 1 calc R . P E 2
H61D H 0.212924 0.813112 0.776077 0.080 Uiso 0.5 1 calc R . P E 2
S7 S 0.0585(3) 0.23277(15) 0.13262(15) 0.0472(5) Uani 1 1 d . . . . .
O71 O 0.2201(10) 0.2331(7) 0.0754(7) 0.087(3) Uani 1 1 d . . . . .
O72 O -0.0188(11) 0.1385(6) 0.1626(8) 0.096(3) Uani 1 1 d . . . . .
O73 O -0.0654(13) 0.2993(7) 0.0969(7) 0.105(3) Uani 1 1 d . . . . .
O74A O 0.0815(14) 0.3003(7) 0.2001(8) 0.058(3) Uiso 0.5 1 d . . P F 1
C71A C 0.210(2) 0.3167(11) 0.2332(10) 0.051(3) Uiso 0.5 1 d . . P F 1
H71A H 0.270487 0.369154 0.187874 0.061 Uiso 0.5 1 calc R . P F 1
H71B H 0.281339 0.261610 0.229869 0.061 Uiso 0.5 1 calc R . P F 1
C72A C 0.222(3) 0.3369(16) 0.3156(15) 0.074(4) Uiso 0.5 1 d . . P F 1
H72A H 0.135138 0.381706 0.330278 0.112 Uiso 0.5 1 calc R . P F 1
H72B H 0.333586 0.363973 0.312108 0.112 Uiso 0.5 1 calc R . P F 1
H72C H 0.204853 0.279440 0.362632 0.112 Uiso 0.5 1 calc R . P F 1
O74B O 0.0925(14) 0.2337(8) 0.2328(8) 0.048(2) Uiso 0.5 1 d . . P F 2
C71B C 0.202(3) 0.2584(17) 0.2600(16) 0.089(6) Uiso 0.5 1 d . . P F 2
H71C H 0.252699 0.311122 0.211214 0.107 Uiso 0.5 1 calc R . P F 2
H71D H 0.283826 0.207295 0.257726 0.107 Uiso 0.5 1 calc R . P F 2
C72B C 0.220(3) 0.2869(15) 0.3377(14) 0.074(4) Uiso 0.5 1 d . . P F 2
H72D H 0.133466 0.332210 0.350356 0.112 Uiso 0.5 1 calc R . P F 2
H72E H 0.332189 0.316042 0.329300 0.112 Uiso 0.5 1 calc R . P F 2
H72F H 0.208156 0.232706 0.388383 0.112 Uiso 0.5 1 calc R . P F 2
S8 S 0.1155(3) 0.94422(16) 0.96319(15) 0.0478(5) Uani 1 1 d . . . . .
O84 O -0.0269(12) 0.8868(6) 0.9723(7) 0.105(3) Uani 1 1 d . . . . .
O82 O 0.2790(11) 0.9092(8) 0.9328(7) 0.101(3) Uani 1 1 d . . . . .
C82A C 0.115(3) 1.179(2) 0.7999(19) 0.095(5) Uiso 0.5 1 d . . P G 1
H82A H 0.193286 1.175127 0.744253 0.142 Uiso 0.5 1 calc R . P G 1
H82B H 0.109948 1.243296 0.807171 0.142 Uiso 0.5 1 calc R . P G 1
H82C H 0.002788 1.156871 0.796681 0.142 Uiso 0.5 1 calc R . P G 1
O81A O 0.107(2) 0.9920(12) 1.0424(12) 0.080(3) Uiso 0.5 1 d . . P H 1
O83A O 0.060(2) 1.0288(12) 0.8808(12) 0.083(3) Uiso 0.5 1 d . . P G 1
C81A C 0.174(3) 1.1201(18) 0.8758(18) 0.096(4) Uiso 0.5 1 d . . P G 1
H81A H 0.146677 1.145397 0.931030 0.116 Uiso 0.5 1 calc R . P G 1
H81B H 0.296568 1.108446 0.862838 0.116 Uiso 0.5 1 calc R . P G 1
C82B C 0.191(3) 1.1748(19) 0.7906(19) 0.095(5) Uiso 0.5 1 d . . P H 2
H82D H 0.254165 1.228184 0.798422 0.142 Uiso 0.5 1 calc R . P H 2
H82E H 0.121443 1.196169 0.744716 0.142 Uiso 0.5 1 calc R . P H 2
H82F H 0.270901 1.128652 0.771507 0.142 Uiso 0.5 1 calc R . P H 2
O81B O 0.0503(16) 0.8893(9) 1.0560(9) 0.080(3) Uiso 0.5 1 d . . P H 2
O83B O 0.1938(18) 1.0308(9) 0.8890(9) 0.083(3) Uiso 0.5 1 d . . P H 2
C81B C 0.062(3) 1.1238(18) 0.8933(17) 0.096(4) Uiso 0.5 1 d . . P H 2
H81C H 0.067751 1.155121 0.943341 0.116 Uiso 0.5 1 calc R . P H 2
H81D H -0.056006 1.111169 0.888677 0.116 Uiso 0.5 1 calc R . P H 2
C1 C 1.1286(11) -0.0564(6) 0.3226(7) 0.047(2) Uani 1 1 d . . . . .
N15 N 1.0538(14) 0.0080(7) 0.3663(7) 0.076(3) Uani 1 1 d . . . . .
H15A H 1.048229 0.000119 0.424728 0.091 Uiso 1 1 calc R . . . .
H15B H 1.010588 0.057757 0.336283 0.091 Uiso 1 1 calc R . . . .
N16 N 1.1956(13) -0.1323(7) 0.3638(7) 0.074(3) Uani 1 1 d . . . . .
H16A H 1.238419 -0.173917 0.333425 0.089 Uiso 1 1 calc R . . . .
H16B H 1.197408 -0.141439 0.421692 0.089 Uiso 1 1 calc R . . . .
N17 N 1.1276(13) -0.0444(8) 0.2343(7) 0.075(3) Uani 1 1 d . . . . .
H17A H 1.171037 -0.086727 0.205035 0.090 Uiso 1 1 calc R . . . .
H17B H 1.083466 0.005863 0.205671 0.090 Uiso 1 1 calc R . . . .
C2 C 0.1015(11) 0.4116(6) 0.8502(6) 0.0442(19) Uani 1 1 d . . . . .
N25 N 0.2374(11) 0.4036(7) 0.8870(6) 0.066(2) Uani 1 1 d . . . . .
H25A H 0.228697 0.383375 0.945513 0.080 Uiso 1 1 calc R . . . .
H25B H 0.336944 0.418360 0.853186 0.080 Uiso 1 1 calc R . . . .
N26 N 0.1180(12) 0.4457(6) 0.7612(6) 0.062(2) Uani 1 1 d . . . . .
H26A H 0.218064 0.462230 0.728755 0.075 Uiso 1 1 calc R . . . .
H26B H 0.028635 0.451603 0.735438 0.075 Uiso 1 1 calc R . . . .
N27 N -0.0478(11) 0.3893(6) 0.9010(6) 0.063(2) Uani 1 1 d . . . . .
H27A H -0.056519 0.369170 0.959513 0.076 Uiso 1 1 calc R . . . .
H27B H -0.138596 0.394702 0.876454 0.076 Uiso 1 1 calc R . . . .
C3 C 0.0277(12) 0.6327(8) 0.0556(7) 0.057(3) Uani 1 1 d . . . . .
N35 N 0.1775(11) 0.6714(6) 0.0503(7) 0.069(3) Uani 1 1 d . . . . .
H35A H 0.187630 0.732116 0.043812 0.082 Uiso 1 1 calc R . . . .
H35B H 0.266588 0.636347 0.053340 0.082 Uiso 1 1 calc R . . . .
N36 N -0.1047(10) 0.6823(6) 0.0514(7) 0.071(3) Uani 1 1 d . . . . .
H36A H -0.203123 0.655340 0.055934 0.085 Uiso 1 1 calc R . . . .
H36B H -0.096874 0.743225 0.044086 0.085 Uiso 1 1 calc R . . . .
N37 N 0.0207(11) 0.5411(6) 0.0667(7) 0.061(2) Uani 1 1 d . . . . .
H37A H -0.076182 0.512449 0.071322 0.073 Uiso 1 1 calc R . . . .
H37B H 0.113063 0.508669 0.069326 0.073 Uiso 1 1 calc R . . . .
C4 C 0.7447(10) 0.7452(6) 0.5882(6) 0.0429(19) Uani 1 1 d . . . . .
N45 N 0.5935(10) 0.7020(6) 0.5966(7) 0.066(3) Uani 1 1 d . . . . .
H45A H 0.501773 0.734956 0.594531 0.079 Uiso 1 1 calc R . . . .
H45B H 0.587429 0.640998 0.604178 0.079 Uiso 1 1 calc R . . . .
N46 N 0.7594(11) 0.8391(6) 0.5765(7) 0.066(2) Uani 1 1 d . . . . .
H46A H 0.669648 0.873713 0.574164 0.079 Uiso 1 1 calc R . . . .
H46B H 0.858768 0.865380 0.571245 0.079 Uiso 1 1 calc R . . . .
N47 N 0.8883(11) 0.6916(7) 0.5948(7) 0.073(3) Uani 1 1 d . . . . .
H47A H 0.986086 0.718829 0.591367 0.087 Uiso 1 1 calc R . . . .
H47B H 0.880937 0.630709 0.602432 0.087 Uiso 1 1 calc R . . . .
C5 C 1.1846(13) 0.2788(8) 0.5697(7) 0.058(3) Uani 1 1 d . . . . .
N55 N 1.0523(11) 0.3374(6) 0.5610(7) 0.067(3) Uani 1 1 d . . . . .
H55A H 1.064433 0.396645 0.561133 0.080 Uiso 1 1 calc R . . . .
H55B H 0.954970 0.315741 0.555164 0.080 Uiso 1 1 calc R . . . .
N56 N 1.3297(10) 0.3144(7) 0.5784(7) 0.070(3) Uani 1 1 d . . . . .
H56A H 1.419705 0.279837 0.578584 0.083 Uiso 1 1 calc R . . . .
H56B H 1.335506 0.372550 0.583832 0.083 Uiso 1 1 calc R . . . .
N57 N 1.1690(13) 0.1904(7) 0.5612(6) 0.069(2) Uani 1 1 d . . . . .
H57A H 1.256590 0.153895 0.561122 0.083 Uiso 1 1 calc R . . . .
H57B H 1.071339 0.169051 0.555593 0.083 Uiso 1 1 calc R . . . .
C6 C -0.4061(11) 1.0971(7) 1.0773(7) 0.052(2) Uani 1 1 d . . . . .
N65 N -0.2756(11) 1.0421(7) 1.0835(6) 0.067(2) Uani 1 1 d . . . . .
H65A H -0.283870 0.983790 1.079007 0.081 Uiso 1 1 calc R . . . .
H65B H -0.180554 1.063770 1.092113 0.081 Uiso 1 1 calc R . . . .
N66 N -0.3868(14) 1.1906(7) 1.0762(9) 0.089(4) Uani 1 1 d . . . . .
H66A H -0.288487 1.212828 1.079645 0.107 Uiso 1 1 calc R . . . .
H66B H -0.472943 1.227770 1.072065 0.107 Uiso 1 1 calc R . . . .
N67 N -0.5519(12) 1.0664(9) 1.0642(9) 0.090(4) Uani 1 1 d . . . . .
H67A H -0.562758 1.008327 1.059535 0.108 Uiso 1 1 calc R . . . .
H67B H -0.637202 1.104192 1.060246 0.108 Uiso 1 1 calc R . . . .
C7 C 0.6709(12) 0.9617(7) 0.7931(7) 0.049(2) Uani 1 1 d . . . . .
N75 N 0.6554(12) 0.9285(6) 0.8821(6) 0.062(2) Uani 1 1 d . . . . .
H75A H 0.554832 0.918534 0.915888 0.074 Uiso 1 1 calc R . . . .
H75B H 0.745798 0.916743 0.906616 0.074 Uiso 1 1 calc R . . . .
N76 N 0.8296(10) 0.9839(7) 0.7427(7) 0.070(3) Uani 1 1 d . . . . .
H76A H 0.918283 0.976180 0.768992 0.084 Uiso 1 1 calc R . . . .
H76B H 0.842054 1.005675 0.684255 0.084 Uiso 1 1 calc R . . . .
N77 N 0.5310(11) 0.9806(7) 0.7532(7) 0.068(2) Uani 1 1 d . . . . .
H77A H 0.429689 0.970968 0.786126 0.082 Uiso 1 1 calc R . . . .
H77B H 0.543132 1.002312 0.694738 0.082 Uiso 1 1 calc R . . . .
C8 C -0.3494(13) 0.4346(8) 0.3196(8) 0.063(3) Uani 1 1 d . . . . .
N85 N -0.3473(13) 0.4237(7) 0.4084(6) 0.073(3) Uani 1 1 d . . . . .
H85A H -0.303059 0.373761 0.437411 0.088 Uiso 1 1 calc R . . . .
H85B H -0.390095 0.466630 0.437065 0.088 Uiso 1 1 calc R . . . .
N86 N -0.2842(12) 0.3693(7) 0.2747(7) 0.071(3) Uani 1 1 d . . . . .
H86A H -0.239747 0.319143 0.303167 0.086 Uiso 1 1 calc R . . . .
H86B H -0.286209 0.376998 0.216936 0.086 Uiso 1 1 calc R . . . .
N87 N -0.4215(12) 0.5096(6) 0.2745(6) 0.068(2) Uani 1 1 d . . . . .
H87A H -0.425045 0.515080 0.217157 0.081 Uiso 1 1 calc R . . . .
H87B H -0.464711 0.552931 0.302532 0.081 Uiso 1 1 calc R . . . .

loop_
_atom_site_aniso_label
_atom_site_aniso_U_11
_atom_site_aniso_U_22
_atom_site_aniso_U_33
_atom_site_aniso_U_23
_atom_site_aniso_U_13
_atom_site_aniso_U_12
S1 0.0397(10) 0.0415(10) 0.0477(12) -0.0085(9) -0.0094(10) 0.0056(9)
O11 0.075(5) 0.066(5) 0.088(6) -0.037(4) -0.025(4) 0.009(4)
O12 0.063(5) 0.157(9) 0.090(7) -0.047(6) -0.033(5) 0.029(5)
O13 0.045(4) 0.104(7) 0.135(8) -0.054(6) -0.008(5) 0.008(4)
C11 0.182(16) 0.079(7) 0.088(8) 0.037(6) -0.036(10) -0.024(9)
C12 0.188(14) 0.065(6) 0.063(7) 0.006(5) -0.017(8) -0.012(7)
S2 0.0516(13) 0.0479(12) 0.0445(13) -0.0147(10) -0.0071(11) -0.0014(10)
O21 0.066(5) 0.058(5) 0.134(8) -0.046(5) -0.019(5) 0.012(4)
O22 0.138(8) 0.089(6) 0.067(5) -0.001(5) -0.027(6) -0.045(6)
O23 0.083(6) 0.113(7) 0.196(12) -0.089(8) 0.042(7) 0.012(5)
O24 0.096(5) 0.203(9) 0.058(4) -0.051(5) -0.020(3) -0.011(6)
C22 0.207(19) 0.169(17) 0.115(12) -0.035(11) -0.115(13) -0.030(14)
C21 0.083(8) 0.222(17) 0.085(7) -0.048(9) -0.053(7) 0.025(9)
S3 0.0462(12) 0.0539(13) 0.0493(14) -0.0146(11) -0.0111(11) 0.0087(10)
O31 0.107(8) 0.069(6) 0.147(10) -0.031(6) 0.016(7) -0.012(5)
O32 0.117(6) 0.196(10) 0.068(5) -0.056(6) -0.015(4) -0.055(7)
O33 0.136(9) 0.128(8) 0.061(5) -0.010(5) -0.014(5) 0.080(7)
O34 0.069(5) 0.089(5) 0.065(5) -0.029(4) -0.004(4) 0.007(4)
S4 0.0399(11) 0.0615(14) 0.0427(12) -0.0056(10) -0.0047(10) -0.0001(10)
O42 0.045(4) 0.148(10) 0.133(9) -0.047(8) -0.004(5) 0.019(5)
O43 0.048(4) 0.157(9) 0.323(16) -0.165(10) -0.041(6) 0.010(5)
O44 0.092(4) 0.125(5) 0.059(3) -0.052(3) -0.033(3) 0.031(4)
O41 0.175(8) 0.089(5) 0.110(6) 0.025(4) -0.094(6) -0.033(5)
S5 0.0509(12) 0.0452(11) 0.0461(13) -0.0147(10) -0.0049(11) -0.0023(10)
O51 0.073(5) 0.051(4) 0.107(7) -0.023(4) -0.007(4) 0.016(4)
O52 0.099(6) 0.074(5) 0.065(5) 0.003(4) 0.001(4) -0.038(5)
O53 0.054(4) 0.074(5) 0.148(8) -0.037(5) -0.004(4) 0.011(3)
S6 0.0363(10) 0.0429(10) 0.0509(13) -0.0145(9) -0.0127(10) 0.0031(9)
O61 0.072(5) 0.053(4) 0.093(6) -0.034(4) -0.018(4) 0.004(3)
O62 0.036(4) 0.109(7) 0.144(9) -0.042(6) -0.005(5) 0.027(4)
O63 0.060(4) 0.116(6) 0.077(5) -0.047(5) -0.032(4) 0.010(4)
S7 0.0501(12) 0.0469(12) 0.0472(13) -0.0139(10) -0.0120(11) 0.0077(10)
O71 0.053(4) 0.116(7) 0.092(7) -0.041(6) 0.009(4) -0.004(5)
O72 0.075(5) 0.061(5) 0.143(9) -0.006(5) -0.015(5) -0.004(4)
O73 0.105(7) 0.093(6) 0.100(7) 0.011(5) -0.019(6) 0.050(5)
S8 0.0382(10) 0.0607(14) 0.0433(12) -0.0072(10) -0.0091(10) 0.0007(10)
O84 0.091(6) 0.082(5) 0.126(6) 0.020(4) -0.029(5) -0.022(4)
O82 0.051(4) 0.164(10) 0.096(7) -0.052(7) -0.013(4) 0.026(5)
C1 0.047(5) 0.046(5) 0.047(5) -0.014(4) -0.006(4) 0.005(4)
N15 0.088(7) 0.074(6) 0.063(6) -0.020(5) -0.001(5) 0.013(5)
N16 0.086(7) 0.068(6) 0.072(6) -0.019(5) -0.019(5) 0.014(5)
N17 0.081(7) 0.091(7) 0.058(6) -0.025(5) -0.014(5) 0.020(6)
C2 0.044(4) 0.048(4) 0.044(5) -0.019(4) -0.005(4) 0.000(4)
N25 0.047(4) 0.100(7) 0.052(5) -0.010(5) -0.017(4) -0.006(4)
N26 0.069(5) 0.066(5) 0.053(5) -0.009(4) -0.015(4) -0.003(4)
N27 0.057(5) 0.076(5) 0.057(5) -0.015(4) -0.007(4) 0.008(4)
C3 0.042(5) 0.063(6) 0.065(6) -0.026(5) 0.003(5) -0.001(4)
N35 0.050(5) 0.060(5) 0.107(8) -0.031(5) -0.027(5) 0.004(4)
N36 0.035(4) 0.058(5) 0.113(8) -0.012(5) -0.009(5) 0.009(4)
N37 0.047(4) 0.050(5) 0.087(7) -0.014(4) -0.017(5) 0.003(4)
C4 0.038(4) 0.049(5) 0.047(5) -0.013(4) -0.020(4) 0.006(4)
N45 0.038(4) 0.054(5) 0.108(7) -0.017(5) -0.017(5) 0.002(4)
N46 0.055(5) 0.056(5) 0.090(7) -0.017(5) -0.019(5) -0.003(4)
N47 0.047(5) 0.072(6) 0.101(8) -0.018(5) -0.019(5) 0.011(4)
C5 0.058(6) 0.060(6) 0.056(6) -0.017(5) -0.008(5) 0.003(5)
N55 0.052(5) 0.048(4) 0.102(8) -0.015(5) -0.020(5) 0.010(4)
N56 0.042(4) 0.093(7) 0.085(7) -0.038(5) -0.021(4) 0.010(4)
N57 0.078(6) 0.069(6) 0.068(5) -0.016(4) -0.031(5) 0.013(5)
C6 0.040(5) 0.056(5) 0.060(6) -0.016(4) -0.009(4) 0.001(4)
N65 0.053(5) 0.071(6) 0.074(6) -0.010(5) -0.009(4) 0.001(4)
N66 0.079(6) 0.054(5) 0.149(10) -0.033(6) -0.050(7) 0.013(5)
N67 0.053(6) 0.106(8) 0.118(10) -0.043(7) -0.007(6) -0.013(5)
C7 0.044(4) 0.056(5) 0.047(5) -0.010(4) -0.010(4) 0.001(4)
N75 0.062(5) 0.075(6) 0.045(5) -0.009(4) -0.006(4) -0.001(4)
N76 0.033(4) 0.105(7) 0.067(6) -0.011(5) 0.000(4) -0.005(4)
N77 0.047(4) 0.098(7) 0.066(6) -0.028(5) -0.016(4) 0.007(4)
C8 0.054(6) 0.080(7) 0.050(6) -0.018(5) 0.006(5) -0.005(5)
N85 0.099(7) 0.074(6) 0.041(5) -0.009(4) -0.004(5) 0.022(5)
N86 0.079(6) 0.071(6) 0.068(6) -0.030(5) -0.008(5) 0.026(5)
N87 0.090(6) 0.059(5) 0.047(5) -0.003(4) -0.005(4) 0.023(5)

loop_
_atom_type_symbol
_atom_type_description
_atom_type_scat_dispersion_real
_atom_type_scat_dispersion_imag
_atom_type_scat_source
C C 0.0033 0.0016 'International Tables Vol C Tables 4.2.6.8 and 6.1.1.4'
H H 0.0000 0.0000 'International Tables Vol C Tables 4.2.6.8 and 6.1.1.4'
N N 0.0061 0.0033 'International Tables Vol C Tables 4.2.6.8 and 6.1.1.4'
O O 0.0106 0.0060 'International Tables Vol C Tables 4.2.6.8 and 6.1.1.4'
S S 0.1246 0.1234 'International Tables Vol C Tables 4.2.6.8 and 6.1.1.4'

loop_
_geom_angle_atom_site_label_1
_geom_angle_atom_site_label_2
_geom_angle_atom_site_label_3
_geom_angle
_geom_angle_site_symmetry_1
_geom_angle_site_symmetry_3
_geom_angle_publ_flag
O11 S1 O14A 107.0(5) . . ?
O11 S1 O14B 106.3(5) . . ?
C11b O14Bb S1 130.7(10) . . ?
O12 S1 O11 114.9(6) . . ?
O12 S1 O13 112.8(6) . . ?
O12 S1 O14A 89.4(6) . . ?
O12 S1 O14B 122.3(6) . . ?
O13 S1 O11 114.1(5) . . ?
O13 S1 O14A 116.3(6) . . ?
O13 S1 O14B 82.6(5) . . ?
O21 S2 O22 113.8(6) . . ?
O21 S2 O24 113.6(7) . . ?
O22 S2 O24 105.3(6) . . ?
O23 S2 O21 114.3(5) . . ?
O14Bb C11b H11A 106.1 . . ?
O14Bb C11b H11B 106.1 . . ?
H11Ab C11b H11B 106.3 . . ?
O14Bb C11b C12 125.0(15) . . ?
C31Aa C32Aa H32A 109.5 . . ?
H32Aa C32Aa H32B 109.5 . . ?
C31Aa C32Aa H32B 109.5 . . ?
C31Aa C32Aa H32C 109.5 . . ?
H32Aa C32Aa H32C 109.5 . . ?
O23 S2 O22 115.3(8) . . ?
O23 S2 O24 92.3(7) . . ?
C21 O24 S2 123.3(9) . . ?
H22A C22 H22B 109.5 . . ?
H22A C22 H22C 109.5 . . ?
H22B C22 H22C 109.5 . . ?
C21 C22 H22A 109.5 . . ?
C21 C22 H22B 109.5 . . ?
C21 C22 H22C 109.5 . . ?
H32Ba C32Aa H32C 109.5 . . ?
C32Aa C31Aa H31A 106.6 . . ?
C32Aa C31Aa H31B 106.6 . . ?
H31Aa C31Aa H31B 106.6 . . ?
C31Bb C32Bb H32D 109.5 . . ?
C31Bb C32Bb H32E 109.5 . . ?
H32Db C32Bb H32E 109.5 . . ?
C31Bb C32Bb H32F 109.5 . . ?
H32Db C32Bb H32F 109.5 . . ?
H32Eb C32Bb H32F 109.5 . . ?
C32Bb C31Bb H31C 111.5 . . ?
H31Cb C31Bb H31D 109.4 . . ?
C32Bb C31Bb H31D 111.5 . . ?
C42Bb C41Bb O41 145(3) . . ?
C42Aa C41Aa O41 127(2) . . ?
C41Aa C42Aa H42A 109.5 . . ?
H42Aa C42Aa H42B 109.5 . . ?
C41Aa C42Aa H42B 109.5 . . ?
H42Ba C42Aa H42C 109.5 . . ?
H42Aa C42Aa H42C 109.5 . . ?
C41Aa C42Aa H42C 109.5 . . ?
C42Aa C41Aa H41A 105.5 . . ?
C42Aa C41Aa H41B 105.5 . . ?
O24 C21 C22 121.1(14) . . ?
O24 C21 H21A 107.1 . . ?
H41Aa C41Aa H41B 106.1 . . ?
C41Bb C42Bb H42D 109.5 . . ?
C41Bb C42Bb H42E 109.5 . . ?
O24 C21 H21B 107.1 . . ?
C22 C21 H21A 107.1 . . ?
C22 C21 H21B 107.1 . . ?
H42Db C42Bb H42E 109.5 . . ?
C41Bb C42Bb H42F 109.5 . . ?
H21A C21 H21B 106.8 . . ?
H42Db C42Bb H42F 109.5 . . ?
H42Eb C42Bb H42F 109.5 . . ?
O31 S3 O32 98.4(7) . . ?
O31 S3 O33 111.9(8) . . ?
O31 S3 O34 114.9(6) . . ?
C42Bb C41Bb H42G 100.7 . . ?
C42Bb C41Bb H42H 100.7 . . ?
O33 S3 O32 105.7(7) . . ?
O33 S3 O34 113.2(6) . . ?
O34 S3 O32 111.5(5) . . ?
O42 S4 O44 115.7(6) . . ?
H42Gb C41Bb H42H 104.4 . . ?
C51Bb O54Bb S5 144.4(16) . . ?
C51Aa O54Aa S5 131.6(17) . . ?
O54Aa C51Aa C52A 132(3) . . ?
C51Aa C52Aa H52A 109.5 . . ?
C51Aa C52Aa H52B 109.5 . . ?
H52Aa C52Aa H52B 109.5 . . ?
C51Aa C52Aa H52C 109.5 . . ?
H52Ba C52Aa H52C 109.5 . . ?
H52Aa C52Aa H52C 109.5 . . ?
O54Aa C51Aa H51A 104.2 . . ?
C52Aa C51Aa H51A 104.2 . . ?
C52Aa C51Aa H51B 104.2 . . ?
O54Aa C51Aa H51B 104.2 . . ?
H51Aa C51Aa H51B 105.5 . . ?
C51Bb C52Bb H52D 109.5 . . ?
C51Bb C52Bb H52E 109.5 . . ?
H52Db C52Bb H52E 109.5 . . ?
C51Bb C52Bb H52F 109.5 . . ?
H52Db C52Bb H52F 109.5 . . ?
H52Eb C52Bb H52F 109.5 . . ?
C52Bb C51Bb O54B 161(3) . . ?
C52Bb C51Bb H52G 95.8 . . ?
O54Bb C51Bb H52G 95.8 . . ?
C52Bb C51Bb H52H 95.8 . . ?
O54Bb C51Bb H52H 95.8 . . ?
H52Gb C51Bb H52H 103.3 . . ?
C61Bb O64Bb S6 137.0(17) . . ?
O42 S4 O41 110.4(7) . . ?
O43 S4 O42 111.2(6) . . ?
O43 S4 O44 122.9(7) . . ?
O43 S4 O41 87.0(7) . . ?
O44 S4 O41 104.8(6) . . ?
O51 S5 O52 113.9(5) . . ?
O51 S5 O53 110.5(5) . . ?
O51 S5 O54A 83.1(5) . . ?
O51 S5 O54B 117.3(6) . . ?
O52 S5 O53 113.4(6) . . ?
O52 S5 O54A 105.9(5) . . ?
O52 S5 O54B 107.6(6) . . ?
O53 S5 O54A 126.6(6) . . ?
O53 S5 O54B 92.5(7) . . ?
O61 S6 O63 114.3(5) . . ?
O61 S6 O64A 113.8(6) . . ?
O61 S6 O64B 99.4(7) . . ?
O62 S6 O61 117.2(5) . . ?
O62 S6 O63 112.0(6) . . ?
O62 S6 O64A 100.0(7) . . ?
O62 S6 O64B 119.8(7) . . ?
O63 S6 O64A 96.7(7) . . ?
O63 S6 O64B 91.0(7) . . ?
O71 S7 O72 111.9(6) . . ?
O71 S7 O73 116.4(6) . . ?
O71 S7 O74A 105.6(6) . . ?
O71 S7 O74B 107.3(6) . . ?
O72 S7 O73 109.5(6) . . ?
O72 S7 O74A 124.0(6) . . ?
O72 S7 O74B 92.2(6) . . ?
O73 S7 O74A 87.9(6) . . ?
O73 S7 O74B 117.0(6) . . ?
O84 S8 O82 118.2(7) . . ?
O84 S8 O81A 112.3(8) . . ?
O84 S8 O83A 95.1(7) . . ?
O84 S8 O81B 64.1(6) . . ?
O84 S8 O83B 132.6(7) . . ?
O82 S8 O81A 114.5(8) . . ?
O82 S8 O83A 110.2(8) . . ?
O82 S8 O81B 107.9(7) . . ?
O82 S8 O83B 79.4(7) . . ?
S8 O84 O81B 60.7(6) . . ?
N16 C1 N15 122.9(11) . . ?
N16 C1 N17 118.7(9) . . ?
N17 C1 N15 118.4(10) . . ?
C1 N15 H15A 120.0 . . ?
C1 N15 H15B 120.0 . . ?
H15A N15 H15B 120.0 . . ?
C1 N16 H16A 120.0 . . ?
C1 N16 H16B 120.0 . . ?
H16A N16 H16B 120.0 . . ?
C1 N17 H17A 120.0 . . ?
C1 N17 H17B 120.0 . . ?
H17A N17 H17B 120.0 . . ?
N25 C2 N26 118.7(9) . . ?
N25 C2 N27 120.0(9) . . ?
N27 C2 N26 121.3(9) . . ?
C2 N25 H25A 120.0 . . ?
C2 N25 H25B 120.0 . . ?
H25A N25 H25B 120.0 . . ?
C2 N26 H26A 120.0 . . ?
C2 N26 H26B 120.0 . . ?
H26A N26 H26B 120.0 . . ?
C2 N27 H27A 120.0 . . ?
C2 N27 H27B 120.0 . . ?
H27A N27 H27B 120.0 . . ?
N36 C3 N35 121.3(10) . . ?
N36 C3 N37 121.7(10) . . ?
N37 C3 N35 117.0(10) . . ?
C3 N35 H35A 120.0 . . ?
C3 N35 H35B 120.0 . . ?
H35A N35 H35B 120.0 . . ?
C3 N36 H36A 120.0 . . ?
C3 N36 H36B 120.0 . . ?
H36A N36 H36B 120.0 . . ?
C3 N37 H37A 120.0 . . ?
C3 N37 H37B 120.0 . . ?
H37A N37 H37B 120.0 . . ?
N45 C4 N47 119.3(9) . . ?
N46 C4 N45 121.8(8) . . ?
N46 C4 N47 118.8(9) . . ?
C4 N45 H45A 120.0 . . ?
C4 N45 H45B 120.0 . . ?
H45A N45 H45B 120.0 . . ?
C4 N46 H46A 120.0 . . ?
C4 N46 H46B 120.0 . . ?
H46A N46 H46B 120.0 . . ?
C4 N47 H47A 120.0 . . ?
C4 N47 H47B 120.0 . . ?
H47A N47 H47B 120.0 . . ?
N56 C5 N55 118.0(10) . . ?
N56 C5 N57 122.3(10) . . ?
N57 C5 N55 119.3(10) . . ?
C5 N55 H55A 120.0 . . ?
C5 N55 H55B 120.0 . . ?
H55A N55 H55B 120.0 . . ?
C5 N56 H56A 120.0 . . ?
C5 N56 H56B 120.0 . . ?
H56A N56 H56B 120.0 . . ?
C5 N57 H57A 120.0 . . ?
C5 N57 H57B 120.0 . . ?
H57A N57 H57B 120.0 . . ?
N65 C6 N66 119.3(10) . . ?
N65 C6 N67 121.5(11) . . ?
N67 C6 N66 119.0(10) . . ?
C6 N65 H65A 120.0 . . ?
C6 N65 H65B 120.0 . . ?
H65A N65 H65B 120.0 . . ?
C6 N66 H66A 120.0 . . ?
C6 N66 H66B 120.0 . . ?
H66A N66 H66B 120.0 . . ?
C6 N67 H67A 120.0 . . ?
C6 N67 H67B 120.0 . . ?
H67A N67 H67B 120.0 . . ?
N75 C7 N76 118.8(9) . . ?
N75 C7 N77 121.0(9) . . ?
N77 C7 N76 120.0(10) . . ?
C7 N75 H75A 120.0 . . ?
C7 N75 H75B 120.0 . . ?
H75A N75 H75B 120.0 . . ?
C7 N76 H76A 120.0 . . ?
C7 N76 H76B 120.0 . . ?
H76A N76 H76B 120.0 . . ?
C7 N77 H77A 120.0 . . ?
C7 N77 H77B 120.0 . . ?
H77A N77 H77B 120.0 . . ?
N85 C8 N87 120.7(10) . . ?
N86 C8 N85 120.6(12) . . ?
N86 C8 N87 118.6(11) . . ?
C8 N85 H85A 120.0 . . ?
C8 N85 H85B 120.0 . . ?
H85A N85 H85B 120.0 . . ?
C8 N86 H86A 120.0 . . ?
C8 N86 H86B 120.0 . . ?
H86A N86 H86B 120.0 . . ?
C8 N87 H87A 120.0 . . ?
C8 N87 H87B 120.0 . . ?
H87A N87 H87B 120.0 . . ?
C61Aa O64Aa S6 115.6(13) . . ?
O64Aa C61Aa C62A 93.7(16) . . ?
C61Aa C62Aa H62A 109.5 . . ?
H62Aa C62Aa H62B 109.5 . . ?
C61Aa C62Aa H62B 109.5 . . ?
H62Aa C62Aa H62C 109.5 . . ?
H62Ba C62Aa H62C 109.5 . . ?
C61Aa C62Aa H62C 109.5 . . ?
O64Aa C61Aa H61A 113.0 . . ?
C62Aa C61Aa H61A 113.0 . . ?
H61Aa C61Aa H61B 110.4 . . ?
C62Aa C61Aa H61B 113.0 . . ?
O64Aa C61Aa H61B 113.0 . . ?
O64Bb C61Bb C62B 147(2) . . ?
C61Bb C62Bb H62D 109.5 . . ?
C61Bb C62Bb H62E 109.5 . . ?
H62Db C62Bb H62E 109.5 . . ?
H62Eb C62Bb H62F 109.5 . . ?
H62Db C62Bb H62F 109.5 . . ?
C61Bb C62Bb H62F 109.5 . . ?
O64Bb C61Bb H61C 100.0 . . ?
C62Bb C61Bb H61C 100.0 . . ?
H61Cb C61Bb H61D 104.2 . . ?
C62Bb C61Bb H61D 100.0 . . ?
O64Bb C61Bb H61D 100.0 . . ?
C71Aa O74Aa S7 130.8(11) . . ?
C71Bb O74Bb S7 134.2(15) . . ?
O74Aa C71Aa H71A 104.4 . . ?
C72Aa C71Aa H71A 104.4 . . ?
O74Aa C71Aa H71B 104.4 . . ?
H71Aa C71Aa H71B 105.6 . . ?
C72Aa C71Aa H71B 104.4 . . ?
O74Aa C71Aa C72A 131.3(17) . . ?
C71Aa C72Aa H72A 109.5 . . ?
H72Aa C72Aa H72B 109.5 . . ?
C71Aa C72Aa H72B 109.5 . . ?
H72Aa C72Aa H72C 109.5 . . ?
H72Ba C72Aa H72C 109.5 . . ?
C71Aa C72Aa H72C 109.5 . . ?
O74Bb C71Bb H71C 103.3 . . ?
C72Bb C71Bb H71C 103.3 . . ?
C72Bb C71Bb H71D 103.3 . . ?
O74Bb C71Bb H71D 103.3 . . ?
H71Cb C71Bb H71D 105.2 . . ?
O74Bb C71Bb C72B 135(2) . . ?
C71Bb C72Bb H72D 109.5 . . ?
C71Bb C72Bb H72E 109.5 . . ?
H72Db C72Bb H72E 109.5 . . ?
H72Db C72Bb H72F 109.5 . . ?
H72Eb C72Bb H72F 109.5 . . ?
C71Bb C72Bb H72F 109.5 . . ?
C81Aa O83Aa S8 106.2(14) . . ?
C81Aa C82Aa H82A 109.5 . . ?
C81Aa C82Aa H82B 109.5 . . ?
H82Aa C82Aa H82B 109.5 . . ?
H82Aa C82Aa H82C 109.5 . . ?
H82Ba C82Aa H82C 109.5 . . ?
C81Aa C82Aa H82C 109.5 . . ?
C82Aa C81Aa O83A 96(2) . . ?
C82Aa C81Aa H81A 112.5 . . ?
O83Aa C81Aa H81A 112.5 . . ?
C82Aa C81Aa H81B 112.5 . . ?
H81Aa C81Aa H81B 110.0 . . ?
O83Aa C81Aa H81B 112.5 . . ?
O83Bb C81Bb C82B 83.8(15) . . ?
C81Bb C82Bb H82D 109.5 . . ?
C81Bb C82Bb H82E 109.5 . . ?
H82Db C82Bb H82E 109.5 . . ?
H82Db C82Bb H82F 109.5 . . ?
C81Bb C82Bb H82F 109.5 . . ?
H82Eb C82Bb H82F 109.5 . . ?
C82Bb C81Bb H81C 114.7 . . ?
O83Bb C81Bb H81C 114.7 . . ?
C82Bb C81Bb H81D 114.7 . . ?
H81Cb C81Bb H81D 111.8 . . ?
O83Bb C81Bb H81D 114.7 . . ?
C11b C12 H12A 109.5 . . ?
H12Ab C12 H12B 109.5 . . ?
C11b C12 H12B 109.5 . . ?
C11b C12 H12C 109.5 . . ?
H12Bb C12 H12C 109.5 . . ?
H12Ab C12 H12C 109.5 . . ?
C31Aa O32 S3 131.0(13) . . ?
C31Bb O32 S3 120.6(10) . . ?
C41Bb O41 S4 119.4(11) . . ?
C41Aa O41 S4 126.7(11) . . ?
O81Aa S8 O83A 103.7(9) . . ?
O81Bb S8 O83B 157.0(7) . . ?
C12 C11b H11A 106.1 . . ?
C12 C11b H11B 106.1 . . ?
O32 C31Aa C32A 123(2) . . ?
O32 C31Aa H31A 106.6 . . ?
O32 C31Aa H31B 106.6 . . ?
O32 C31Bb C32B 101.1(15) . . ?
O32 C31Bb H31C 111.5 . . ?
O32 C31Bb H31D 111.5 . . ?
O41 C41Aa H41A 105.5 . . ?
O41 C41Aa H41B 105.5 . . ?
O41 C41Bb H42G 100.7 . . ?
O41 C41Bb H42H 100.7 . . ?
S8 O81Bb O84 55.2(6) . . ?
S8 O83Bb C81B 109.1(12) . . ?

loop_
_geom_bond_atom_site_label_1
_geom_bond_atom_site_label_2
_geom_bond_distance
_geom_bond_site_symmetry_2
_geom_bond_publ_flag
S1 O11 1.432(7) . ?
S1 O12 1.400(9) . ?
S1 O13 1.410(8) . ?
S1 O14A 1.608(10) . ?
S1 O14B 1.613(8) . ?
O14Bb C11 1.292(16) . ?
C11b H11A 0.9700 . ?
C11b H11B 0.9700 . ?
C11b C12 1.348(17) . ?
C32Aa H32A 0.9600 . ?
C32Aa H32B 0.9600 . ?
C32Aa H32C 0.9600 . ?
C32Aa C31A 1.39(3) . ?
C31Aa H31A 0.9700 . ?
C31Aa H31B 0.9700 . ?
C32Bb H32D 0.9600 . ?
C32Bb H32E 0.9600 . ?
C32Bb H32F 0.9600 . ?
C32Bb C31B 1.56(3) . ?
C31Bb H31C 0.9700 . ?
C31Bb H31D 0.9700 . ?
C42Aa H42A 0.9600 . ?
C42Aa H42B 0.9600 . ?
C42Aa H42C 0.9600 . ?
C42Aa C41A 1.25(3) . ?
C41Aa H41A 0.9700 . ?
C41Aa H41B 0.9700 . ?
C42Bb H42D 0.9600 . ?
C42Bb H42E 0.9600 . ?
C42Bb H42F 0.9600 . ?
C42Bb C41B 0.98(3) . ?
C41Bb H42G 0.9700 . ?
C41Bb H42H 0.9700 . ?
C52Aa H52A 0.9600 . ?
C52Aa H52B 0.9600 . ?
C52Aa H52C 0.9600 . ?
O54Aa C51A 1.23(3) . ?
C52Aa C51A 1.30(4) . ?
C51Aa H51A 0.9700 . ?
C51Aa H51B 0.9700 . ?
C52Bb H52D 0.9600 . ?
C52Bb H52E 0.9600 . ?
C52Bb H52F 0.9600 . ?
C52Bb C51B 1.14(4) . ?
O54Bb C51B 1.25(3) . ?
C51Bb H52G 0.9700 . ?
C51Bb H52H 0.9700 . ?
C62Aa H62A 0.9600 . ?
C62Aa H62B 0.9600 . ?
C62Aa H62C 0.9600 . ?
C62Aa C61A 1.61(3) . ?
O64Aa C61A 1.34(3) . ?
C61Aa H61A 0.9700 . ?
C61Aa H61B 0.9700 . ?
C62Bb H62D 0.9600 . ?
C62Bb H62E 0.9600 . ?
C62Bb H62F 0.9600 . ?
O64Bb C61B 1.15(2) . ?
C62Bb C61B 1.38(3) . ?
C61Bb H61C 0.9700 . ?
C61Bb H61D 0.9700 . ?
O74Aa C71A 1.253(18) . ?
C71Aa H71A 0.9700 . ?
C71Aa H71B 0.9700 . ?
C71Aa C72A 1.36(2) . ?
C72Aa H72A 0.9600 . ?
C72Aa H72B 0.9600 . ?
C72Aa H72C 0.9600 . ?
O74Bb C71B 1.12(2) . ?
C71Bb H71C 0.9700 . ?
C71Bb H71D 0.9700 . ?
C71Bb C72B 1.36(3) . ?
C72Bb H72D 0.9600 . ?
C72Bb H72E 0.9600 . ?
C72Bb H72F 0.9600 . ?
C82Aa H82A 0.9600 . ?
C82Aa H82B 0.9600 . ?
C82Aa H82C 0.9600 . ?
O83Aa C81A 1.59(3) . ?
C82Aa C81A 1.41(4) . ?
C81Aa H81A 0.9700 . ?
C81Aa H81B 0.9700 . ?
C82Bb H82D 0.9600 . ?
C82Bb H82E 0.9600 . ?
C82Bb H82F 0.9600 . ?
O83Bb C81B 1.68(3) . ?
C82Bb C81B 1.72(3) . ?
C81Bb H81C 0.9700 . ?
C81Bb H81D 0.9700 . ?
C12 H12A 0.9600 . ?
C12 H12B 0.9600 . ?
C12 H12C 0.9600 . ?
S2 O21 1.400(7) . ?
S2 O22 1.411(9) . ?
S2 O23 1.364(9) . ?
S2 O24 1.539(8) . ?
O24 C21 1.303(14) . ?
C22 H22A 0.9600 . ?
C22 H22B 0.9600 . ?
C22 H22C 0.9600 . ?
C22 C21 1.443(15) . ?
C21 H21A 0.9700 . ?
C21 H21B 0.9700 . ?
S3 O31 1.389(9) . ?
S3 O32 1.552(9) . ?
S3 O33 1.393(9) . ?
S3 O34 1.449(8) . ?
O32 C31A 1.33(2) . ?
O32 C31B 1.45(2) . ?
S4 O42 1.419(9) . ?
S4 O43 1.373(8) . ?
S4 O44 1.437(7) . ?
S4 O41 1.580(9) . ?
O41 C41A 1.347(19) . ?
O41 C41B 1.40(2) . ?
S5 O51 1.420(7) . ?
S5 O52 1.427(7) . ?
S5 O53 1.483(8) . ?
S5 O54A 1.680(11) . ?
S5 O54B 1.570(14) . ?
S6 O61 1.425(7) . ?
S6 O62 1.412(7) . ?
S6 O63 1.436(8) . ?
S6 O64A 1.598(15) . ?
S6 O64B 1.604(17) . ?
S7 O71 1.408(8) . ?
S7 O72 1.441(8) . ?
S7 O73 1.447(8) . ?
S7 O74A 1.589(11) . ?
S7 O74B 1.590(13) . ?
S8 O84 1.376(8) . ?
S8 O82 1.413(9) . ?
S8 O81A 1.497(18) . ?
S8 O83A 1.656(18) . ?
S8 O81B 1.462(13) . ?
S8 O83B 1.537(13) . ?
O84 O81B 1.508(15) . ?
C1 N15 1.323(13) . ?
C1 N16 1.288(13) . ?
C1 N17 1.312(13) . ?
N15 H15A 0.8600 . ?
N15 H15B 0.8600 . ?
N16 H16A 0.8600 . ?
N16 H16B 0.8600 . ?
N17 H17A 0.8600 . ?
N17 H17B 0.8600 . ?
C2 N25 1.288(12) . ?
C2 N26 1.313(12) . ?
C2 N27 1.291(11) . ?
N25 H25A 0.8600 . ?
N25 H25B 0.8600 . ?
N26 H26A 0.8600 . ?
N26 H26B 0.8600 . ?
N27 H27A 0.8600 . ?
N27 H27B 0.8600 . ?
C3 N35 1.299(12) . ?
C3 N36 1.258(13) . ?
C3 N37 1.293(12) . ?
N35 H35A 0.8600 . ?
N35 H35B 0.8600 . ?
N36 H36A 0.8600 . ?
N36 H36B 0.8600 . ?
N37 H37A 0.8600 . ?
N37 H37B 0.8600 . ?
C4 N45 1.330(11) . ?
C4 N46 1.327(12) . ?
C4 N47 1.365(12) . ?
N45 H45A 0.8600 . ?
N45 H45B 0.8600 . ?
N46 H46A 0.8600 . ?
N46 H46B 0.8600 . ?
N47 H47A 0.8600 . ?
N47 H47B 0.8600 . ?
C5 N55 1.336(13) . ?
C5 N56 1.303(13) . ?
C5 N57 1.316(13) . ?
N55 H55A 0.8600 . ?
N55 H55B 0.8600 . ?
N56 H56A 0.8600 . ?
N56 H56B 0.8600 . ?
N57 H57A 0.8600 . ?
N57 H57B 0.8600 . ?
C6 N65 1.291(13) . ?
C6 N66 1.351(13) . ?
C6 N67 1.303(12) . ?
N65 H65A 0.8600 . ?
N65 H65B 0.8600 . ?
N66 H66A 0.8600 . ?
N66 H66B 0.8600 . ?
N67 H67A 0.8600 . ?
N67 H67B 0.8600 . ?
C7 N75 1.312(12) . ?
C7 N76 1.349(11) . ?
C7 N77 1.347(12) . ?
N75 H75A 0.8600 . ?
N75 H75B 0.8600 . ?
N76 H76A 0.8600 . ?
N76 H76B 0.8600 . ?
N77 H77A 0.8600 . ?
N77 H77B 0.8600 . ?
C8 N85 1.322(13) . ?
C8 N86 1.319(14) . ?
C8 N87 1.322(14) . ?
N85 H85A 0.8600 . ?
N85 H85B 0.8600 . ?
N86 H86A 0.8600 . ?
N86 H86B 0.8600 . ?
N87 H87A 0.8600 . ?
N87 H87B 0.8600 . ?

loop_
_geom_torsion_atom_site_label_1
_geom_torsion_atom_site_label_2
_geom_torsion_atom_site_label_3
_geom_torsion_atom_site_label_4
_geom_torsion
_geom_torsion_site_symmetry_1
_geom_torsion_site_symmetry_2
_geom_torsion_site_symmetry_3
_geom_torsion_site_symmetry_4
_geom_torsion_publ_flag
S1 O14Bb C11b C12 -141.2(14) . . . . ?
O81Bb S8 O83Bb C81Bb -61(2) . . . . ?
O81Aa S8 O83Aa C81Aa 49.3(15) . . . . ?
O83Bb S8 O81Bb O84 141.5(18) . . . . ?
O83Bb S8 O84 O81Bb -160.7(9) . . . . ?
O11 S1 O14Bb C11b -52.9(13) . . . . ?
O12 S1 O14Bb C11b 81.8(14) . . . . ?
O13 S1 O14Bb C11b -165.8(13) . . . . ?
S2 O24 C21 C22 179.4(13) . . . . ?
O21 S2 O24 C21 64.4(15) . . . . ?
O22 S2 O24 C21 -60.8(15) . . . . ?
O23 S2 O24 C21 -177.7(14) . . . . ?
O31 S3 O32 C31Bb -129.2(14) . . . . ?
S3 O32 C31Bb C32Bb -164.1(15) . . . . ?
S3 O32 C31Aa C32Aa 136(2) . . . . ?
O31 S3 O32 C31Aa -172.3(18) . . . . ?
O33 S3 O32 C31Aa 72.1(18) . . . . ?
O33 S3 O32 C31Bb 115.2(15) . . . . ?
O34 S3 O32 C31Aa -51.3(19) . . . . ?
O34 S3 O32 C31Bb -8.2(16) . . . . ?
O42 S4 O41 C41Aa 47.5(16) . . . . ?
S4 O41 C41Aa C42Aa 170(2) . . . . ?
O42 S4 O41 C41Bb 93.9(14) . . . . ?
O43 S4 O41 C41Bb -154.6(14) . . . . ?
S4 O41 C41Bb C42Bb -178(4) . . . . ?
O43 S4 O41 C41Aa 159.1(15) . . . . ?
O44 S4 O41 C41Bb -31.4(14) . . . . ?
O44 S4 O41 C41Aa -77.7(15) . . . . ?
S5 O54Bb C51Bb C52Bb 141(9) . . . . ?
S5 O54Aa C51Aa C52Aa -132(3) . . . . ?
O51 S5 O54Bb C51Bb -81(3) . . . . ?
O51 S5 O54Aa C51Aa -147(2) . . . . ?
O52 S5 O54Aa C51Aa -34(2) . . . . ?
O52 S5 O54Bb C51Bb 49(3) . . . . ?
O53 S5 O54Bb C51Bb 165(3) . . . . ?
O53 S5 O54Aa C51Aa 102(2) . . . . ?
S6 O64Aa C61Aa C62Aa -171.7(13) . . . . ?
S6 O64Bb C61Bb C62Bb -122(4) . . . . ?
O61 S6 O64Aa C61Aa -43.6(15) . . . . ?
O61 S6 O64Bb C61Bb -61(2) . . . . ?
O62 S6 O64Bb C61Bb 68(3) . . . . ?
O62 S6 O64Aa C61Aa 82.3(14) . . . . ?
O63 S6 O64Aa C61Aa -164.0(14) . . . . ?
O63 S6 O64Bb C61Bb -176(2) . . . . ?
S7 O74Bb C71Bb C72Bb 156(2) . . . . ?
S7 O74Aa C71Aa C72Aa -147.0(18) . . . . ?
O71 S7 O74Aa C71Aa -32.1(15) . . . . ?
O71 S7 O74Bb C71Bb 25(2) . . . . ?
O72 S7 O74Bb C71Bb 138(2) . . . . ?
O72 S7 O74Aa C71Aa 98.8(15) . . . . ?
O73 S7 O74Aa C71Aa -149.0(14) . . . . ?
O73 S7 O74Bb C71Bb -108(2) . . . . ?
O82 S8 O84 O81Bb 97.3(8) . . . . ?
O82 S8 O81Bb O84 -113.2(7) . . . . ?
S8 O83Aa C81Aa C82Aa 176.4(16) . . . . ?
S8 O83Bb C81Bb C82Bb -168.8(13) . . . . ?
O84 S8 O83Bb C81Bb 69.5(15) . . . . ?
O84 S8 O83Aa C81Aa 163.7(14) . . . . ?
O82 S8 O83Aa C81Aa -73.8(14) . . . . ?
O82 S8 O83Bb C81Bb -171.9(13) . . . . ?

loop_
_twin_individual_id
_twin_individual_mass_fraction_refined
1 0.59(13)
2 0.41(13)
